data_7221677
loop_
_publ_author_name
'Reddy, Dinesh S.'
'Hosamani, Kallappa M.'
'Devarajegowda, Hirihalli C.'
'Kurjogi, Mahantesh M.'

_publ_section_title
;
 A facile synthesis and evaluation of new biomolecule-based
 coumarin--thiazoline hybrids as potent anti-tubercular agents with
 cytotoxicity, DNA cleavage and X-ray studies
;
_journal_issue 79
_journal_name_full 'RSC Adv.'
_journal_page_first 64566
_journal_paper_doi 10.1039/C5RA09508E
_journal_volume 5
_journal_year 2015
_chemical_formula_moiety 'C13 H10 Cl N O2 S2'
_chemical_formula_sum 'C13 H10 Cl N O2 S2'
_chemical_formula_weight 311.79
_chemical_melting_point 450
_chemical_name_systematic
;
6-chloro-4-[(4,5-dihydro-1,3-thiazol-2-
ylthio)methyl]-2<i>H</i>-chromen-2-one
;
_space_group_crystal_system triclinic
_space_group_IT_number 2
_space_group_name_Hall '-P 1'
_space_group_name_H-M_alt 'P -1'
_symmetry_space_group_name_Hall '-P 1'
_symmetry_space_group_name_H-M 'P -1'
_atom_sites_solution_hydrogens geom
_atom_sites_solution_primary direct
_atom_sites_solution_secondary difmap
_audit_creation_method SHELXL-2014/7
_audit_update_record
;
2015-06-23 deposited with the CCDC.
2015-07-28 downloaded from the CCDC.
;
_cell_angle_alpha 85.486(2)
_cell_angle_beta 82.226(2)
_cell_angle_gamma 65.984(2)
_cell_formula_units_Z 2
_cell_length_a 7.3443(3)
_cell_length_b 7.7814(3)
_cell_length_c 12.6804(4)
_cell_measurement_reflns_used 2307
_cell_measurement_temperature 296(2)
_cell_measurement_theta_max 24.992
_cell_measurement_theta_min 1.621
_cell_volume 655.63(4)
_computing_cell_refinement 'SAINT (Bruker, 2001)'
_computing_data_collection 'SMART (Bruker, 2001)'
_computing_data_reduction SAINT
_computing_molecular_graphics 'ORTEP-3 (Farrugia, 1997)'
_computing_publication_material SHELXL-2014/7
_computing_structure_refinement 'SHELXL-2014/7 (Sheldrick, 2014)'
_computing_structure_solution 'SHELXL-2014/7 (Sheldrick, 2014)'
_diffrn_ambient_temperature 296(2)
_diffrn_measured_fraction_theta_full 0.998
_diffrn_measured_fraction_theta_max 0.998
_diffrn_measurement_device_type 'Bruker SMART CCD area-detector'
_diffrn_measurement_method '\w and \f scans'
_diffrn_radiation_monochromator graphite
_diffrn_radiation_source 'fine-focus sealed tube'
_diffrn_radiation_type MoK\a
_diffrn_radiation_wavelength 0.71073
_diffrn_reflns_av_R_equivalents 0.0252
_diffrn_reflns_av_unetI/netI 0.0214
_diffrn_reflns_laue_measured_fraction_full 0.998
_diffrn_reflns_laue_measured_fraction_max 0.998
_diffrn_reflns_limit_h_max 8
_diffrn_reflns_limit_h_min -8
_diffrn_reflns_limit_k_max 9
_diffrn_reflns_limit_k_min -9
_diffrn_reflns_limit_l_max 15
_diffrn_reflns_limit_l_min -15
_diffrn_reflns_number 9894
_diffrn_reflns_point_group_measured_fraction_full 0.998
_diffrn_reflns_point_group_measured_fraction_max 0.998
_diffrn_reflns_theta_full 24.992
_diffrn_reflns_theta_max 24.992
_diffrn_reflns_theta_min 1.621
_exptl_absorpt_coefficient_mu 0.605
_exptl_absorpt_correction_T_max 1.0000
_exptl_absorpt_correction_T_min 0.7700
_exptl_absorpt_correction_type psi-scan
_exptl_absorpt_process_details 'SADABS (Sheldrick, 2007)'
_exptl_crystal_colour yellow
_exptl_crystal_density_diffrn 1.579
_exptl_crystal_description Plate
_exptl_crystal_F_000 320
_exptl_crystal_size_max 0.24
_exptl_crystal_size_mid 0.20
_exptl_crystal_size_min 0.12
_refine_diff_density_max 0.338
_refine_diff_density_min -0.319
_refine_diff_density_rms 0.050
_refine_ls_extinction_method none
_refine_ls_goodness_of_fit_ref 1.074
_refine_ls_hydrogen_treatment constr
_refine_ls_matrix_type full
_refine_ls_number_parameters 172
_refine_ls_number_reflns 2307
_refine_ls_number_restraints 0
_refine_ls_restrained_S_all 1.074
_refine_ls_R_factor_all 0.0380
_refine_ls_R_factor_gt 0.0340
_refine_ls_shift/su_max 0.001
_refine_ls_shift/su_mean 0.000
_refine_ls_structure_factor_coef Fsqd
_refine_ls_weighting_details 'w=1/[\s^2^(Fo^2^)+(0.0505P)^2^+0.2154P] where P=(Fo^2^+2Fc^2^)/3'
_refine_ls_weighting_scheme calc
_refine_ls_wR_factor_gt 0.0921
_refine_ls_wR_factor_ref 0.0947
_reflns_Friedel_coverage 0.000
_reflns_number_gt 2059
_reflns_number_total 2307
_reflns_threshold_expression 'I > 2\s(I)'
_cod_data_source_file c5ra09508e2.cif
_cod_data_source_block I
_cod_database_code 7221677
_audit_block_doi 10.5517/ccz3q5y
_shelx_space_group_comment
;
The symmetry employed for this shelxl refinement is uniquely defined
by the following loop, which should always be used as a source of
symmetry information in preference to the above space-group names.
They are only intended as comments.
;

loop_
_space_group_symop_operation_xyz
'x, y, z'
'-x, -y, -z'

loop_
_atom_site_label
_atom_site_type_symbol
_atom_site_fract_x
_atom_site_fract_y
_atom_site_fract_z
_atom_site_U_iso_or_equiv
_atom_site_adp_type
_atom_site_occupancy
_atom_site_site_symmetry_order
_atom_site_calc_flag
_atom_site_refinement_flags_posn
_atom_site_refinement_flags_adp
Cl1 Cl 0.13873(8) 0.39032(8) 1.15905(4) 0.05589(19) Uani 1 1 d . .
S2 S 0.08896(13) 0.23750(11) 0.44241(5) 0.0771(2) Uani 1 1 d . .
S3 S 0.36282(8) 0.14751(8) 0.60906(4) 0.04870(18) Uani 1 1 d . .
O4 O 0.3117(2) -0.30694(19) 0.94511(13) 0.0520(4) Uani 1 1 d . .
O5 O 0.3933(3) -0.4802(2) 0.80387(17) 0.0748(5) Uani 1 1 d . .
N6 N -0.0379(3) 0.2587(3) 0.64600(15) 0.0527(4) Uani 1 1 d . .
C7 C 0.3587(3) -0.3283(3) 0.8378(2) 0.0513(5) Uani 1 1 d . .
C8 C 0.3603(3) -0.1669(3) 0.77382(17) 0.0447(5) Uani 1 1 d . .
H8 H 0.3902 -0.1788 0.7004 0.054 Uiso 1 1 calc R U
C9 C 0.3206(2) -0.0006(2) 0.81553(15) 0.0348(4) Uani 1 1 d . .
C10 C 0.2749(2) 0.0168(2) 0.93059(14) 0.0332(4) Uani 1 1 d . .
C11 C 0.2709(3) -0.1392(3) 0.99134(16) 0.0399(4) Uani 1 1 d . .
C12 C 0.2228(3) -0.1327(3) 1.10051(17) 0.0494(5) Uani 1 1 d . .
H12 H 0.2192 -0.2382 1.1391 0.059 Uiso 1 1 calc R U
C13 C 0.1803(3) 0.0302(3) 1.15163(17) 0.0479(5) Uani 1 1 d . .
H13 H 0.1468 0.0365 1.2250 0.057 Uiso 1 1 calc R U
C14 C 0.1879(3) 0.1855(3) 1.09273(15) 0.0398(4) Uani 1 1 d . .
C15 C 0.2341(2) 0.1815(3) 0.98410(14) 0.0356(4) Uani 1 1 d . .
H15 H 0.2382 0.2874 0.9463 0.043 Uiso 1 1 calc R U
C16 C 0.3211(3) 0.1694(3) 0.75140(14) 0.0399(4) Uani 1 1 d . .
H16A H 0.4241 0.2025 0.7732 0.048 Uiso 1 1 calc R U
H16B H 0.1930 0.2734 0.7691 0.048 Uiso 1 1 calc R U
C17 C 0.1167(3) 0.2171(3) 0.57908(15) 0.0423(4) Uani 1 1 d . .
C18 C -0.2182(4) 0.3256(5) 0.5930(3) 0.0869(9) Uani 1 1 d . .
H18A H -0.2946 0.4581 0.6070 0.104 Uiso 1 1 calc R U
H18B H -0.3002 0.2584 0.6226 0.104 Uiso 1 1 calc R U
C19 C -0.1744(5) 0.2997(4) 0.4754(3) 0.0870(10) Uani 1 1 d . .
H19A H -0.2505 0.4153 0.4380 0.104 Uiso 1 1 calc R U
H19B H -0.2104 0.2008 0.4555 0.104 Uiso 1 1 calc R U

loop_
_atom_site_aniso_label
_atom_site_aniso_U_11
_atom_site_aniso_U_22
_atom_site_aniso_U_33
_atom_site_aniso_U_23
_atom_site_aniso_U_13
_atom_site_aniso_U_12
Cl1 0.0612(3) 0.0526(3) 0.0432(3) -0.0143(2) -0.0065(2) -0.0095(2)
S2 0.1111(6) 0.0888(5) 0.0349(3) -0.0016(3) -0.0221(3) -0.0396(4)
S3 0.0497(3) 0.0608(3) 0.0337(3) -0.0071(2) 0.0029(2) -0.0215(2)
O4 0.0584(9) 0.0370(8) 0.0644(10) 0.0021(7) -0.0088(7) -0.0231(6)
O5 0.0923(13) 0.0419(9) 0.0994(14) -0.0175(9) -0.0107(10) -0.0335(9)
N6 0.0525(10) 0.0661(12) 0.0467(10) 0.0063(9) -0.0063(8) -0.0321(9)
C7 0.0475(11) 0.0375(11) 0.0726(15) -0.0085(10) -0.0111(10) -0.0184(9)
C8 0.0453(10) 0.0408(11) 0.0487(11) -0.0096(9) -0.0063(9) -0.0162(8)
C9 0.0284(8) 0.0340(9) 0.0418(10) -0.0053(7) -0.0080(7) -0.0103(7)
C10 0.0265(8) 0.0336(9) 0.0378(10) 0.0000(7) -0.0077(7) -0.0091(7)
C11 0.0338(9) 0.0350(10) 0.0519(12) 0.0020(8) -0.0090(8) -0.0141(7)
C12 0.0460(11) 0.0536(12) 0.0499(12) 0.0159(10) -0.0086(9) -0.0233(9)
C13 0.0429(11) 0.0589(13) 0.0375(11) 0.0026(9) -0.0048(8) -0.0167(9)
C14 0.0329(9) 0.0438(10) 0.0374(10) -0.0049(8) -0.0066(7) -0.0083(8)
C15 0.0328(9) 0.0346(9) 0.0359(10) -0.0010(7) -0.0075(7) -0.0088(7)
C16 0.0483(10) 0.0396(10) 0.0318(9) -0.0035(8) -0.0062(8) -0.0168(8)
C17 0.0642(12) 0.0395(10) 0.0324(10) 0.0026(8) -0.0105(9) -0.0292(9)
C18 0.0667(17) 0.120(3) 0.090(2) 0.0059(19) -0.0252(15) -0.0494(17)
C19 0.107(2) 0.0723(18) 0.101(2) 0.0208(16) -0.066(2) -0.0427(16)

loop_
_atom_type_symbol
_atom_type_description
_atom_type_scat_dispersion_real
_atom_type_scat_dispersion_imag
_atom_type_scat_source
C C 0.0033 0.0016 'International Tables Vol C Tables 4.2.6.8 and 6.1.1.4'
H H 0.0000 0.0000 'International Tables Vol C Tables 4.2.6.8 and 6.1.1.4'
N N 0.0061 0.0033 'International Tables Vol C Tables 4.2.6.8 and 6.1.1.4'
O O 0.0106 0.0060 'International Tables Vol C Tables 4.2.6.8 and 6.1.1.4'
S S 0.1246 0.1234 'International Tables Vol C Tables 4.2.6.8 and 6.1.1.4'
Cl Cl 0.1484 0.1585 'International Tables Vol C Tables 4.2.6.8 and 6.1.1.4'

loop_
_geom_angle_atom_site_label_1
_geom_angle_atom_site_label_2
_geom_angle_atom_site_label_3
_geom_angle
C17 S2 C19 89.31(12)
C17 S3 C16 100.73(9)
C7 O4 C11 121.50(16)
C17 N6 C18 111.0(2)
O5 C7 O4 117.3(2)
O5 C7 C8 125.2(2)
O4 C7 C8 117.54(17)
C9 C8 C7 122.9(2)
C9 C8 H8 118.5
C7 C8 H8 118.5
C8 C9 C10 118.25(18)
C8 C9 C16 124.23(18)
C10 C9 C16 117.52(15)
C11 C10 C15 117.86(17)
C11 C10 C9 118.26(16)
C15 C10 C9 123.88(16)
O4 C11 C12 116.59(18)
O4 C11 C10 121.51(18)
C12 C11 C10 121.89(18)
C13 C12 C11 119.59(19)
C13 C12 H12 120.2
C11 C12 H12 120.2
C12 C13 C14 119.30(19)
C12 C13 H13 120.3
C14 C13 H13 120.3
C15 C14 C13 121.73(18)
C15 C14 Cl1 119.43(15)
C13 C14 Cl1 118.84(15)
C14 C15 C10 119.60(17)
C14 C15 H15 120.2
C10 C15 H15 120.2
C9 C16 S3 116.35(13)
C9 C16 H16A 108.2
S3 C16 H16A 108.2
C9 C16 H16B 108.2
S3 C16 H16B 108.2
H16A C16 H16B 107.4
N6 C17 S3 125.82(15)
N6 C17 S2 119.00(16)
S3 C17 S2 115.13(12)
N6 C18 C19 112.7(2)
N6 C18 H18A 109.1
C19 C18 H18A 109.1
N6 C18 H18B 109.1
C19 C18 H18B 109.1
H18A C18 H18B 107.8
C18 C19 S2 106.87(18)
C18 C19 H19A 110.3
S2 C19 H19A 110.3
C18 C19 H19B 110.3
S2 C19 H19B 110.3
H19A C19 H19B 108.6

loop_
_geom_bond_atom_site_label_1
_geom_bond_atom_site_label_2
_geom_bond_distance
Cl1 C14 1.7427(19)
S2 C17 1.7595(19)
S2 C19 1.789(3)
S3 C17 1.750(2)
S3 C16 1.7991(18)
O4 C7 1.363(3)
O4 C11 1.375(2)
O5 C7 1.205(3)
N6 C17 1.264(3)
N6 C18 1.449(3)
C7 C8 1.445(3)
C8 C9 1.341(3)
C8 H8 0.9300
C9 C10 1.456(3)
C9 C16 1.498(3)
C10 C11 1.395(3)
C10 C15 1.400(2)
C11 C12 1.381(3)
C12 C13 1.370(3)
C12 H12 0.9300
C13 C14 1.387(3)
C13 H13 0.9300
C14 C15 1.373(3)
C15 H15 0.9300
C16 H16A 0.9700
C16 H16B 0.9700
C18 C19 1.495(4)
C18 H18A 0.9700
C18 H18B 0.9700
C19 H19A 0.9700
C19 H19B 0.9700

loop_
_geom_torsion_atom_site_label_1
_geom_torsion_atom_site_label_2
_geom_torsion_atom_site_label_3
_geom_torsion_atom_site_label_4
_geom_torsion
C11 O4 C7 O5 179.65(18)
C11 O4 C7 C8 -1.2(3)
O5 C7 C8 C9 -180.0(2)
O4 C7 C8 C9 0.9(3)
C7 C8 C9 C10 0.3(3)
C7 C8 C9 C16 -179.97(17)
C8 C9 C10 C11 -1.2(2)
C16 C9 C10 C11 179.03(15)
C8 C9 C10 C15 178.95(16)
C16 C9 C10 C15 -0.8(2)
C7 O4 C11 C12 179.26(17)
C7 O4 C11 C10 0.2(3)
C15 C10 C11 O4 -179.17(15)
C9 C10 C11 O4 1.0(2)
C15 C10 C11 C12 1.8(3)
C9 C10 C11 C12 -177.99(16)
O4 C11 C12 C13 -179.98(17)
C10 C11 C12 C13 -1.0(3)
C11 C12 C13 C14 -0.5(3)
C12 C13 C14 C15 0.9(3)
C12 C13 C14 Cl1 -178.67(15)
C13 C14 C15 C10 0.0(3)
Cl1 C14 C15 C10 179.60(12)
C11 C10 C15 C14 -1.3(2)
C9 C10 C15 C14 178.47(15)
C8 C9 C16 S3 4.0(2)
C10 C9 C16 S3 -176.30(12)
C17 S3 C16 C9 88.89(15)
C18 N6 C17 S3 175.04(19)
C18 N6 C17 S2 -2.3(3)
C16 S3 C17 N6 -3.4(2)
C16 S3 C17 S2 173.97(10)
C19 S2 C17 N6 -3.93(19)
C19 S2 C17 S3 178.49(13)
C17 N6 C18 C19 9.0(3)
N6 C18 C19 S2 -11.3(3)
C17 S2 C19 C18 8.2(2)
